data_2214661
loop_
_publ_author_name
'Fu, Xiao-Juan'
'Zhang, Zhi-Hui'
'Du, Miao'

_publ_section_title
;
 Isophthalic acid--3,6-bis(2-pyrazinyl)-1,4-dihydro-1,2,4,5-tetrazine
 (1/1)
;
_journal_coeditor_code GG3096
_journal_issue 8
_journal_name_full 'Acta Crystallographica Section E'
_journal_page_first o3530
_journal_page_last o3530
_journal_paper_doi 10.1107/S1600536807034423
_journal_volume 63
_journal_year 2007
_chemical_formula_iupac 'C8 H6 O4, C10 H8 N8'
_chemical_formula_moiety 'C8 H6 O4, C10 H8 N8'
_chemical_formula_sum 'C18 H14 N8 O4'
_chemical_formula_weight 406.37
_chemical_name_systematic
;
Isophthalic acid--3,6-bis(2-pyrazinyl)-1,4-dihydro-1,2,4,5-tetrazine (1/1)
;
_space_group_IT_number 52
_symmetry_cell_setting orthorhombic
_symmetry_space_group_name_Hall '-P 2a 2bc'
_symmetry_space_group_name_H-M 'P n n a'
_atom_sites_solution_hydrogens geom
_atom_sites_solution_primary direct
_atom_sites_solution_secondary difmap
_audit_creation_method SHELXL-97
_cell_angle_alpha 90
_cell_angle_beta 90
_cell_angle_gamma 90.
_cell_formula_units_Z 4
_cell_length_a 13.546(4)
_cell_length_b 33.654(11)
_cell_length_c 3.7035(12)
_cell_measurement_reflns_used 650
_cell_measurement_temperature 294(2)
_cell_measurement_theta_max 19.75
_cell_measurement_theta_min 3.01
_cell_volume 1688.3(9)
_computing_cell_refinement 'APEX2 and SAINT (Bruker, 2001)'
_computing_data_collection 'APEX2 (Bruker, 2003)'
_computing_data_reduction SAINT
_computing_molecular_graphics 'DIAMOND (Brandenburg, 2005)'
_computing_publication_material 'SHELXTL (Bruker, 2001)'
_computing_structure_refinement 'SHELXL97 (Sheldrick, 1997)'
_computing_structure_solution 'SHELXS97 (Sheldrick, 1997)'
_diffrn_ambient_temperature 294(2)
_diffrn_measured_fraction_theta_full 0.999
_diffrn_measured_fraction_theta_max 0.999
_diffrn_measurement_device_type 'Bruker APEX II CCD area-detector'
_diffrn_measurement_method '\f and \w'
_diffrn_radiation_monochromator graphite
_diffrn_radiation_source 'fine-focus sealed tube'
_diffrn_radiation_type MoK\a
_diffrn_radiation_wavelength 0.71073
_diffrn_reflns_av_R_equivalents 0.0799
_diffrn_reflns_av_sigmaI/netI 0.0657
_diffrn_reflns_limit_h_max 16
_diffrn_reflns_limit_h_min -16
_diffrn_reflns_limit_k_max 33
_diffrn_reflns_limit_k_min -39
_diffrn_reflns_limit_l_max 4
_diffrn_reflns_limit_l_min -4
_diffrn_reflns_number 8125
_diffrn_reflns_theta_full 25.03
_diffrn_reflns_theta_max 25.03
_diffrn_reflns_theta_min 2.42
_diffrn_standards_number 0
_exptl_absorpt_coefficient_mu 0.119
_exptl_absorpt_correction_T_max 1.000
_exptl_absorpt_correction_T_min 0.764
_exptl_absorpt_correction_type multi-scan
_exptl_absorpt_process_details '(SADABS; Sheldrick, 1996)'
_exptl_crystal_colour Orange
_exptl_crystal_density_diffrn 1.599
_exptl_crystal_density_method 'not measured'
_exptl_crystal_description Prism
_exptl_crystal_F_000 840
_exptl_crystal_size_max 0.32
_exptl_crystal_size_mid 0.10
_exptl_crystal_size_min 0.06
_refine_diff_density_max 0.210
_refine_diff_density_min -0.220
_refine_ls_extinction_coef 0.0076(13)
_refine_ls_extinction_expression Fc^*^=kFc[1+0.001xFc^2^\l^3^/sin(2\q)]^-1/4^
_refine_ls_extinction_method SHELXL97
_refine_ls_goodness_of_fit_ref 1.057
_refine_ls_hydrogen_treatment constr
_refine_ls_matrix_type full
_refine_ls_number_parameters 139
_refine_ls_number_reflns 1501
_refine_ls_number_restraints 0
_refine_ls_restrained_S_all 1.057
_refine_ls_R_factor_all 0.0833
_refine_ls_R_factor_gt 0.0406
_refine_ls_shift/su_max 0.000
_refine_ls_shift/su_mean 0.000
_refine_ls_structure_factor_coef Fsqd
_refine_ls_weighting_details 'w=1/[\s^2^(Fo^2^)+(0.0447P)^2^] where P=(Fo^2^+2Fc^2^)/3'
_refine_ls_weighting_scheme calc
_refine_ls_wR_factor_gt 0.0899
_refine_ls_wR_factor_ref 0.1061
_reflns_number_gt 937
_reflns_number_total 1501
_reflns_threshold_expression I>2\s(I)
_cod_data_source_file gg3096.cif
_cod_data_source_block I
_cod_depositor_comments
;
The following automatic conversions were performed:
'_exptl_absorpt_correction_type' value 'multi-Scan' changed to
'multi-scan' according to
'/home/saulius/struct/CIF-dictionaries/cif_core.dic' dictionary named
'cif_core.dic' version 2.4.1 from 2010-06-29.

Automatic conversion script
Id: cif_fix_enum 1527 2010-12-29 10:47:43Z saulius 

The following automatic conversions were performed:

'_exptl_absorpt_correction_type' value 'multi-Scan' changed to
'multi-scan' according to
/home/saulius/struct/CIF-dictionaries/cif_core.dic dictionary named
'cif_core.dic' version 2.4.1 from 2010-06-29.

Automatic conversion script
Id: cif_fix_values 1715 2011-07-08 13:25:40Z adriana 
;
_cod_original_sg_symbol_H-M Pnna
_cod_database_code 2214661
_cod_database_fobs_code 2214661

loop_
_symmetry_equiv_pos_as_xyz
'x, y, z'
'-x+1/2, -y, z'
'-x+1/2, y+1/2, -z+1/2'
'x, -y+1/2, -z+1/2'
'-x, -y, -z'
'x-1/2, y, -z'
'x-1/2, -y-1/2, z-1/2'
'-x, y-1/2, z-1/2'

loop_
_atom_site_type_symbol
_atom_site_label
_atom_site_fract_x
_atom_site_fract_y
_atom_site_fract_z
_atom_site_U_iso_or_equiv
_atom_site_adp_type
_atom_site_calc_flag
_atom_site_refinement_flags
_atom_site_occupancy
O O1 0.67031(11) 0.18838(5) 0.0948(5) 0.0422(5) Uani d . 1
H H1 0.6458 0.1681 0.1792 0.063 Uiso calc R 1
O O2 0.80749(12) 0.15240(5) 0.1263(5) 0.0483(6) Uani d . 1
N N1 0.52754(13) 0.05363(6) 0.7689(5) 0.0301(5) Uani d . 1
N N2 0.59035(13) 0.12361(5) 0.4414(5) 0.0319(5) Uani d . 1
N N3 0.78628(13) 0.03824(6) 0.8292(5) 0.0303(5) Uani d . 1
N N4 0.84163(13) 0.00538(5) 0.9555(5) 0.0309(5) Uani d . 1
H H4A 0.9065 0.0088 0.9066 0.037 Uiso d R 1
C C1 0.76590(17) 0.18285(7) 0.0449(7) 0.0308(6) Uani d . 1
C C2 0.81727(16) 0.21766(6) -0.1118(6) 0.0264(6) Uani d . 1
C C3 0.91976(16) 0.21782(7) -0.1134(6) 0.0323(6) Uani d . 1
H H3 0.9542 0.1961 -0.0221 0.039 Uiso calc R 1
C C4 0.9707(2) 0.2500 -0.2500 0.0356(9) Uani d S 1
H H4 1.0394 0.2500 -0.2500 0.043 Uiso calc SR 1
C C5 0.7662(2) 0.2500 -0.2500 0.0284(8) Uani d S 1
H H5 0.6975 0.2500 -0.2500 0.034 Uiso calc SR 1
C C6 0.65414(17) 0.09648(6) 0.5560(7) 0.0300(6) Uani d . 1
H H6 0.7214 0.1011 0.5274 0.036 Uiso calc R 1
C C7 0.49510(17) 0.11597(7) 0.4964(7) 0.0327(6) Uani d . 1
H H7 0.4482 0.1345 0.4224 0.039 Uiso calc R 1
C C8 0.46425(17) 0.08145(7) 0.6598(7) 0.0326(6) Uani d . 1
H H8 0.3970 0.0774 0.6953 0.039 Uiso calc R 1
C C9 0.62340(16) 0.06147(7) 0.7171(6) 0.0246(6) Uani d . 1
C C10 0.69377(15) 0.03110(7) 0.8372(6) 0.0245(6) Uani d . 1

loop_
_atom_site_aniso_label
_atom_site_aniso_U_11
_atom_site_aniso_U_22
_atom_site_aniso_U_33
_atom_site_aniso_U_12
_atom_site_aniso_U_13
_atom_site_aniso_U_23
O1 0.0314(10) 0.0310(11) 0.0641(13) 0.0014(8) 0.0053(9) 0.0152(10)
O2 0.0419(11) 0.0300(11) 0.0729(15) 0.0081(9) 0.0023(9) 0.0182(10)
N1 0.0262(10) 0.0273(12) 0.0368(12) 0.0003(10) 0.0014(9) 0.0023(9)
N2 0.0321(11) 0.0228(11) 0.0407(13) 0.0029(9) 0.0036(9) 0.0036(10)
N3 0.0246(10) 0.0220(11) 0.0445(13) 0.0036(9) -0.0009(9) -0.0016(10)
N4 0.0225(10) 0.0234(11) 0.0467(13) 0.0019(9) -0.0062(9) -0.0062(10)
C1 0.0319(14) 0.0288(14) 0.0316(15) 0.0006(12) -0.0031(11) -0.0005(11)
C2 0.0319(13) 0.0226(13) 0.0247(14) 0.0009(10) -0.0011(10) -0.0002(11)
C3 0.0333(14) 0.0299(15) 0.0336(16) 0.0046(11) -0.0021(11) -0.0005(12)
C4 0.0298(18) 0.034(2) 0.043(2) 0.000 0.000 -0.0006(18)
C5 0.0267(17) 0.030(2) 0.0282(19) 0.000 0.000 -0.0026(15)
C6 0.0271(13) 0.0244(13) 0.0385(15) -0.0001(11) 0.0033(11) 0.0014(12)
C7 0.0309(14) 0.0299(14) 0.0374(15) 0.0067(12) 0.0015(11) 0.0041(12)
C8 0.0252(12) 0.0315(15) 0.0411(16) 0.0037(12) 0.0014(11) 0.0054(13)
C9 0.0255(12) 0.0210(13) 0.0273(13) 0.0010(10) 0.0014(10) -0.0023(10)
C10 0.0254(12) 0.0220(13) 0.0260(14) -0.0008(11) 0.0026(10) -0.0017(11)

loop_
_atom_type_symbol
_atom_type_description
_atom_type_scat_dispersion_real
_atom_type_scat_dispersion_imag
_atom_type_scat_source
C C 0.0033 0.0016 'International Tables Vol C Tables 4.2.6.8 and 6.1.1.4'
H H 0.0000 0.0000 'International Tables Vol C Tables 4.2.6.8 and 6.1.1.4'
N N 0.0061 0.0033 'International Tables Vol C Tables 4.2.6.8 and 6.1.1.4'
O O 0.0106 0.0060 'International Tables Vol C Tables 4.2.6.8 and 6.1.1.4'

loop_
_geom_angle_atom_site_label_1
_geom_angle_atom_site_label_2
_geom_angle_atom_site_label_3
_geom_angle_site_symmetry_1
_geom_angle_site_symmetry_3
_geom_angle
C1 O1 H1 . . 109.5
C8 N1 C9 . . 116.2(2)
C6 N2 C7 . . 116.7(2)
C10 N3 N4 . . 111.42(19)
C10 N4 N3 2_655 . 113.79(16)
C10 N4 H4A 2_655 . 112.6
N3 N4 H4A . . 110.4
O2 C1 O1 . . 122.8(2)
O2 C1 C2 . . 123.4(2)
O1 C1 C2 . . 113.8(2)
C5 C2 C3 . . 119.6(2)
C5 C2 C1 . . 122.1(2)
C3 C2 C1 . . 118.3(2)
C4 C3 C2 . . 120.3(2)
C4 C3 H3 . . 119.8
C2 C3 H3 . . 119.8
C3 C4 C3 4_554 . 120.0(3)
C3 C4 H4 4_554 . 120.0
C3 C4 H4 . . 120.0
C2 C5 C2 4_554 . 120.2(3)
C2 C5 H5 4_554 . 119.9
C2 C5 H5 . . 119.9
N2 C6 C9 . . 121.8(2)
N2 C6 H6 . . 119.1
C9 C6 H6 . . 119.1
N2 C7 C8 . . 121.7(2)
N2 C7 H7 . . 119.2
C8 C7 H7 . . 119.2
N1 C8 C7 . . 122.1(2)
N1 C8 H8 . . 118.9
C7 C8 H8 . . 118.9
N1 C9 C6 . . 121.4(2)
N1 C9 C10 . . 116.7(2)
C6 C9 C10 . . 121.9(2)
N3 C10 N4 . 2_655 120.8(2)
N3 C10 C9 . . 120.0(2)
N4 C10 C9 2_655 . 119.16(18)

loop_
_geom_bond_atom_site_label_1
_geom_bond_atom_site_label_2
_geom_bond_site_symmetry_2
_geom_bond_distance
O1 C1 . 1.321(3)
O1 H1 . 0.8200
O2 C1 . 1.208(3)
N1 C8 . 1.332(3)
N1 C9 . 1.339(3)
N2 C6 . 1.327(3)
N2 C7 . 1.331(3)
N3 C10 . 1.276(3)
N3 N4 . 1.416(2)
N4 C10 2_655 1.389(3)
N4 H4A . 0.9051
C1 C2 . 1.481(3)
C2 C5 . 1.388(3)
C2 C3 . 1.388(3)
C3 C4 . 1.380(3)
C3 H3 . 0.9300
C4 C3 4_554 1.380(3)
C4 H4 . 0.9300
C5 C2 4_554 1.388(3)
C5 H5 . 0.9300
C6 C9 . 1.385(3)
C6 H6 . 0.9300
C7 C8 . 1.375(3)
C7 H7 . 0.9300
C8 H8 . 0.9300
C9 C10 . 1.467(3)
C10 N4 2_655 1.389(3)

loop_
_geom_hbond_atom_site_label_D
_geom_hbond_atom_site_label_H
_geom_hbond_atom_site_label_A
_geom_hbond_site_symmetry_A
_geom_hbond_distance_DH
_geom_hbond_distance_HA
_geom_hbond_distance_DA
_geom_hbond_angle_DHA
_geom_hbond_publ_flag
O1 H1 N2 1_555 0.82 1.94 2.752(3) 172 yes
N4 H4A N1 6_657 0.90 2.53 3.166(3) 128 yes
C6 H6 O2 1_555 0.93 2.56 3.223(3) 129 yes

loop_
_geom_torsion_atom_site_label_1
_geom_torsion_atom_site_label_2
_geom_torsion_atom_site_label_3
_geom_torsion_atom_site_label_4
_geom_torsion_site_symmetry_4
_geom_torsion
C10 N3 N4 C10 2_655 40.7(2)
O2 C1 C2 C5 . 170.6(2)
O1 C1 C2 C5 . -10.7(3)
O2 C1 C2 C3 . -10.4(4)
O1 C1 C2 C3 . 168.3(2)
C5 C2 C3 C4 . 0.3(3)
C1 C2 C3 C4 . -178.67(17)
C2 C3 C4 C3 4_554 -0.16(16)
C3 C2 C5 C2 4_554 -0.16(16)
C1 C2 C5 C2 4_554 178.8(2)
C7 N2 C6 C9 . 1.5(4)
C6 N2 C7 C8 . -0.8(4)
C9 N1 C8 C7 . 1.3(3)
N2 C7 C8 N1 . -0.6(4)
C8 N1 C9 C6 . -0.5(3)
C8 N1 C9 C10 . 179.81(19)
N2 C6 C9 N1 . -0.9(4)
N2 C6 C9 C10 . 178.7(2)
N4 N3 C10 N4 2_655 -0.7(3)
N4 N3 C10 C9 . 179.97(18)
N1 C9 C10 N3 . -173.1(2)
C6 C9 C10 N3 . 7.3(3)
N1 C9 C10 N4 2_655 7.6(3)
C6 C9 C10 N4 2_655 -172.1(2)
